data_2310335
loop_
_publ_author_name
'Bachmann, H.G.'
'Zemann, J.'

_publ_section_title
;
 Die Kristallstruktur von Linarit, Pb Cu S O4 (O H)2
;
_journal_name_full 'Acta Crystallographica (1,1948-23,1967)'
_journal_page_first 747
_journal_page_last 753
_journal_volume 14
_journal_year 1961
_chemical_formula_sum 'Cu H2 O6 Pb S'
_chemical_name_systematic 'Pb Cu (S O4) (O H)2'
_space_group_IT_number 11
_symmetry_space_group_name_Hall '-P 2yb'
_symmetry_space_group_name_H-M 'P 1 21/m 1'
_cell_angle_alpha 90
_cell_angle_beta 104.7
_cell_angle_gamma 90
_cell_formula_units_Z 2
_cell_length_a 9.81
_cell_length_b 5.65
_cell_length_c 4.7
_cell_volume 251.978
_citation_journal_id_ASTM ACCRA9
_cod_data_source_file Bachmann_ACCRA9_1961_1454.cif
_cod_data_source_block H2Cu1O6Pb1S1
_cod_original_cell_volume 251.9777
_cod_original_formula_sum 'H2 Cu1 O6 Pb1 S1'
_cod_database_code 2310335

loop_
_symmetry_equiv_pos_as_xyz
x,y,z
-x,y+1/2,-z
-x,-y,-z
x,-y-1/2,z

loop_
_atom_site_label
_atom_site_type_symbol
_atom_site_fract_x
_atom_site_fract_y
_atom_site_fract_z
_atom_site_occupancy
_atom_site_U_iso_or_equiv
S1 S+6 0.666 0.25 0.55 1 0.0
O1 O-2 0.522 0.25 0.59 1 0.0
Cu1 Cu+2 0 0 0 1 0.0
O4 O-2 0.966 0.25 0.253 1 0.0
Pb1 Pb+2 0.34325 0.25 0.015 1 0.0
O3 O-2 0.252 0.54 0.305 1 0.0
O2 O-2 0.658 0.25 0.235 1 0.0
O5 O-2 0.094 0.25 0.822 1 0.0
